data_4079095
loop_
_publ_author_name
'Zech, Alexander'
'Haddow, Mairi F.'
'Othman, Hafiizah'
'Owen, Gareth R.'

_publ_section_title
;
 Utilizing the 8-Methoxycyclooct-4-en-1-ide Unit As a Hydrogen Atom
 Acceptor en Route to &#x201C;Metal--Borane Pincers&#x201D;
;
_journal_issue 19
_journal_name_full Organometallics
_journal_page_first 6753
_journal_paper_doi 10.1021/om300482m
_journal_volume 31
_journal_year 2012
_chemical_formula_moiety 'C33 H27 B N3 P Pd S3'
_chemical_formula_sum 'C33 H27 B N3 P Pd S3'
_chemical_formula_weight 709.94
_chemical_name_common Complex_6
_chemical_name_systematic
; 
 ? 
;
_space_group_IT_number 2
_space_group_name_H-M_alt 'P -1'
_symmetry_cell_setting triclinic
_symmetry_space_group_name_Hall '-P 1'
_symmetry_space_group_name_H-M 'P -1'
_atom_sites_solution_hydrogens geom
_atom_sites_solution_primary direct
_atom_sites_solution_secondary difmap
_audit_creation_method SHELXL-97
_cell_angle_alpha 97.541(2)
_cell_angle_beta 102.928(2)
_cell_angle_gamma 109.843(2)
_cell_formula_units_Z 2
_cell_length_a 9.5022(3)
_cell_length_b 10.2618(4)
_cell_length_c 17.2908(6)
_cell_measurement_reflns_used 9859
_cell_measurement_temperature 100(2)
_cell_measurement_theta_max 27.59
_cell_measurement_theta_min 2.35
_cell_volume 1505.73(10)
_computing_cell_refinement 'Bruker Apex2'
_computing_data_collection 'Bruker Apex2'
_computing_data_reduction 'Bruker SAINT'
_computing_molecular_graphics 'Bruker ShelXTL'
_computing_publication_material 'Bruker ShelXTL'
_computing_structure_refinement 'SHELXL-97 (Sheldrick, 2008)'
_computing_structure_solution 'SHELXS-97 (Sheldrick, 2008)'
_diffrn_ambient_temperature 100(2)
_diffrn_measured_fraction_theta_full 0.941
_diffrn_measured_fraction_theta_max 0.941
_diffrn_measurement_device_type 'Bruker Apex II kappa CCD area detector'
_diffrn_measurement_method 'phi and omega scans'
_diffrn_radiation_monochromator graphite
_diffrn_radiation_source 'fine-focus sealed tube'
_diffrn_radiation_type MoK\a
_diffrn_radiation_wavelength 0.71073
_diffrn_reflns_av_R_equivalents 0.0201
_diffrn_reflns_av_sigmaI/netI 0.0292
_diffrn_reflns_limit_h_max 12
_diffrn_reflns_limit_h_min -12
_diffrn_reflns_limit_k_max 13
_diffrn_reflns_limit_k_min -13
_diffrn_reflns_limit_l_max 14
_diffrn_reflns_limit_l_min -22
_diffrn_reflns_number 13169
_diffrn_reflns_theta_full 27.57
_diffrn_reflns_theta_max 27.57
_diffrn_reflns_theta_min 2.48
_exptl_absorpt_coefficient_mu 0.907
_exptl_absorpt_correction_T_max 0.7456
_exptl_absorpt_correction_T_min 0.6583
_exptl_absorpt_correction_type multi-scan
_exptl_absorpt_process_details 'SADABS V2008/1'
_exptl_crystal_colour black
_exptl_crystal_density_diffrn 1.566
_exptl_crystal_density_method 'not measured'
_exptl_crystal_description block
_exptl_crystal_F_000 720
_exptl_crystal_size_max 0.33
_exptl_crystal_size_mid 0.17
_exptl_crystal_size_min 0.08
_refine_diff_density_max 1.996
_refine_diff_density_min -1.178
_refine_diff_density_rms 0.098
_refine_ls_extinction_method none
_refine_ls_goodness_of_fit_ref 1.052
_refine_ls_hydrogen_treatment constr
_refine_ls_matrix_type full
_refine_ls_number_parameters 379
_refine_ls_number_reflns 6569
_refine_ls_number_restraints 0
_refine_ls_restrained_S_all 1.052
_refine_ls_R_factor_all 0.0418
_refine_ls_R_factor_gt 0.0364
_refine_ls_shift/su_max 0.001
_refine_ls_shift/su_mean 0.000
_refine_ls_structure_factor_coef Fsqd
_refine_ls_weighting_details 'calc w=1/[\s^2^(Fo^2^)+(0.0527P)^2^+1.8900P] where P=(Fo^2^+2Fc^2^)/3'
_refine_ls_weighting_scheme calc
_refine_ls_wR_factor_gt 0.0923
_refine_ls_wR_factor_ref 0.0956
_reflns_number_gt 5877
_reflns_number_total 6569
_reflns_threshold_expression >2sigma(I)
_cod_data_source_file om300482m_si_002.cif
_cod_data_source_block (Complex_6)_az023_1_0m
_cod_original_cell_volume 1505.73(9)
_cod_database_code 4079095

loop_
_symmetry_equiv_pos_as_xyz
'x, y, z'
'-x, -y, -z'

loop_
_atom_site_label
_atom_site_type_symbol
_atom_site_fract_x
_atom_site_fract_y
_atom_site_fract_z
_atom_site_U_iso_or_equiv
_atom_site_adp_type
_atom_site_occupancy
_atom_site_symmetry_multiplicity
_atom_site_calc_flag
_atom_site_refinement_flags
Pd1 Pd 0.75437(2) 0.84560(2) 0.732429(12) 0.01829(7) Uani 1 1 d .
P1 P 0.55142(8) 0.63909(7) 0.74581(4) 0.01804(14) Uani 1 1 d .
S1 S 0.62528(9) 0.90764(8) 0.61395(5) 0.02687(16) Uani 1 1 d .
S2 S 0.96152(8) 0.75885(7) 0.72550(5) 0.02406(15) Uani 1 1 d .
S3 S 0.80154(9) 0.99174(8) 0.86679(4) 0.02593(16) Uani 1 1 d .
B1 B 0.9318(4) 1.0282(3) 0.73001(19) 0.0185(6) Uani 1 1 d .
N1 N 0.8657(3) 1.1399(2) 0.70147(15) 0.0215(5) Uani 1 1 d .
N2 N 1.0267(3) 0.9959(2) 0.67183(13) 0.0175(4) Uani 1 1 d .
N3 N 1.0545(3) 1.0971(2) 0.81856(14) 0.0207(5) Uani 1 1 d .
C1 C 0.7299(4) 1.0871(3) 0.63940(18) 0.0233(6) Uani 1 1 d .
C2 C 0.6812(4) 1.1835(4) 0.5999(2) 0.0311(7) Uani 1 1 d .
H2 H 0.5921 1.1492 0.5536 0.037 Uiso 1 1 calc R
C3 C 0.7643(4) 1.3276(4) 0.6293(2) 0.0363(8) Uani 1 1 d .
H3 H 0.7318 1.3926 0.6030 0.044 Uiso 1 1 calc R
C4 C 0.8947(4) 1.3791(3) 0.6968(2) 0.0340(8) Uani 1 1 d .
H4 H 0.9482 1.4785 0.7189 0.041 Uiso 1 1 calc R
C5 C 0.9447(4) 1.2836(3) 0.73090(19) 0.0261(6) Uani 1 1 d .
H5 H 1.0362 1.3177 0.7759 0.031 Uiso 1 1 calc R
C6 C 1.0636(3) 0.8790(3) 0.67895(17) 0.0209(5) Uani 1 1 d .
C7 C 1.1804(3) 0.8630(3) 0.6451(2) 0.0277(6) Uani 1 1 d .
H7 H 1.2152 0.7882 0.6539 0.033 Uiso 1 1 calc R
C8 C 1.2442(4) 0.9540(3) 0.5998(2) 0.0308(7) Uani 1 1 d .
H8 H 1.3224 0.9420 0.5770 0.037 Uiso 1 1 calc R
C9 C 1.1937(4) 1.0647(3) 0.58716(19) 0.0276(6) Uani 1 1 d .
H9 H 1.2318 1.1248 0.5529 0.033 Uiso 1 1 calc R
C10 C 1.0886(3) 1.0847(3) 0.62505(17) 0.0230(6) Uani 1 1 d .
H10 H 1.0575 1.1624 0.6188 0.028 Uiso 1 1 calc R
C11 C 0.9945(4) 1.0896(3) 0.88349(18) 0.0245(6) Uani 1 1 d .
C12 C 1.0965(4) 1.1600(4) 0.96162(19) 0.0349(7) Uani 1 1 d .
H12 H 1.0552 1.1633 1.0067 0.042 Uiso 1 1 calc R
C13 C 1.2543(4) 1.2241(4) 0.9741(2) 0.0341(7) Uani 1 1 d .
H13 H 1.3231 1.2670 1.0275 0.041 Uiso 1 1 calc R
C14 C 1.3117(3) 1.2247(3) 0.90635(19) 0.0266(6) Uani 1 1 d .
H14 H 1.4207 1.2683 0.9133 0.032 Uiso 1 1 calc R
C15 C 1.2115(3) 1.1630(3) 0.83100(18) 0.0251(6) Uani 1 1 d .
H15 H 1.2514 1.1656 0.7853 0.030 Uiso 1 1 calc R
C16 C 0.6215(3) 0.5092(3) 0.78663(17) 0.0213(5) Uani 1 1 d .
C17 C 0.7626(4) 0.5644(3) 0.84811(18) 0.0270(6) Uani 1 1 d .
H17 H 0.8193 0.6643 0.8643 0.032 Uiso 1 1 calc R
C18 C 0.8215(4) 0.4747(4) 0.8861(2) 0.0337(7) Uani 1 1 d .
H18 H 0.9162 0.5135 0.9292 0.040 Uiso 1 1 calc R
C19 C 0.7411(4) 0.3276(4) 0.8608(2) 0.0370(8) Uani 1 1 d .
H19 H 0.7809 0.2660 0.8865 0.044 Uiso 1 1 calc R
C20 C 0.6039(4) 0.2723(4) 0.7985(2) 0.0336(7) Uani 1 1 d .
H20 H 0.5506 0.1721 0.7807 0.040 Uiso 1 1 calc R
C21 C 0.5416(4) 0.3613(3) 0.7608(2) 0.0275(6) Uani 1 1 d .
H21 H 0.4461 0.3220 0.7183 0.033 Uiso 1 1 calc R
C22 C 0.4455(3) 0.6767(3) 0.81723(17) 0.0212(5) Uani 1 1 d .
C23 C 0.3812(4) 0.5797(3) 0.86142(19) 0.0273(6) Uani 1 1 d .
H23 H 0.3901 0.4897 0.8544 0.033 Uiso 1 1 calc R
C24 C 0.3041(4) 0.6137(4) 0.9158(2) 0.0352(7) Uani 1 1 d .
H24 H 0.2616 0.5471 0.9460 0.042 Uiso 1 1 calc R
C25 C 0.2893(4) 0.7432(4) 0.9261(2) 0.0392(8) Uani 1 1 d .
H25 H 0.2378 0.7667 0.9638 0.047 Uiso 1 1 calc R
C26 C 0.3495(4) 0.8388(4) 0.8815(2) 0.0368(8) Uani 1 1 d .
H26 H 0.3371 0.9272 0.8875 0.044 Uiso 1 1 calc R
C27 C 0.4283(4) 0.8066(3) 0.82768(19) 0.0286(6) Uani 1 1 d .
H27 H 0.4707 0.8738 0.7978 0.034 Uiso 1 1 calc R
C28 C 0.3920(3) 0.5322(3) 0.65475(17) 0.0201(5) Uani 1 1 d .
C29 C 0.2391(4) 0.5192(4) 0.64470(19) 0.0292(7) Uani 1 1 d .
H29 H 0.2110 0.5598 0.6885 0.035 Uiso 1 1 calc R
C30 C 0.1260(4) 0.4469(4) 0.5707(2) 0.0435(9) Uani 1 1 d .
H30 H 0.0216 0.4402 0.5640 0.052 Uiso 1 1 calc R
C31 C 0.1643(4) 0.3852(4) 0.5073(2) 0.0414(9) Uani 1 1 d .
H31 H 0.0865 0.3363 0.4569 0.050 Uiso 1 1 calc R
C32 C 0.3146(5) 0.3940(4) 0.5167(2) 0.0391(8) Uani 1 1 d .
H32 H 0.3405 0.3493 0.4733 0.047 Uiso 1 1 calc R
C33 C 0.4292(4) 0.4684(4) 0.5899(2) 0.0331(7) Uani 1 1 d .
H33 H 0.5337 0.4759 0.5958 0.040 Uiso 1 1 calc R

loop_
_atom_site_aniso_label
_atom_site_aniso_U_11
_atom_site_aniso_U_22
_atom_site_aniso_U_33
_atom_site_aniso_U_23
_atom_site_aniso_U_13
_atom_site_aniso_U_12
Pd1 0.01557(11) 0.01535(11) 0.02398(12) 0.00975(8) 0.00751(8) 0.00284(8)
P1 0.0158(3) 0.0163(3) 0.0220(3) 0.0086(3) 0.0074(3) 0.0033(3)
S1 0.0264(4) 0.0260(4) 0.0254(4) 0.0093(3) 0.0015(3) 0.0092(3)
S2 0.0221(3) 0.0209(3) 0.0342(4) 0.0153(3) 0.0118(3) 0.0087(3)
S3 0.0249(4) 0.0243(4) 0.0251(4) 0.0068(3) 0.0116(3) 0.0019(3)
B1 0.0204(14) 0.0149(13) 0.0227(15) 0.0086(11) 0.0096(12) 0.0059(11)
N1 0.0256(12) 0.0185(11) 0.0288(12) 0.0132(9) 0.0165(10) 0.0100(10)
N2 0.0155(10) 0.0166(10) 0.0187(11) 0.0062(8) 0.0063(9) 0.0023(8)
N3 0.0229(12) 0.0156(11) 0.0201(11) 0.0068(9) 0.0065(9) 0.0019(9)
C1 0.0307(15) 0.0259(14) 0.0253(14) 0.0156(11) 0.0178(12) 0.0159(12)
C2 0.0342(17) 0.0410(18) 0.0374(17) 0.0264(15) 0.0220(14) 0.0239(15)
C3 0.045(2) 0.0348(18) 0.058(2) 0.0344(17) 0.0366(18) 0.0279(16)
C4 0.0412(19) 0.0208(15) 0.058(2) 0.0223(14) 0.0347(17) 0.0156(14)
C5 0.0304(15) 0.0194(14) 0.0337(16) 0.0113(12) 0.0185(13) 0.0081(12)
C6 0.0187(13) 0.0180(13) 0.0247(14) 0.0071(10) 0.0066(11) 0.0046(10)
C7 0.0217(14) 0.0243(15) 0.0368(17) 0.0068(12) 0.0098(13) 0.0075(12)
C8 0.0240(15) 0.0309(16) 0.0377(17) 0.0064(13) 0.0171(14) 0.0060(13)
C9 0.0296(16) 0.0250(15) 0.0276(15) 0.0072(12) 0.0158(13) 0.0043(12)
C10 0.0256(14) 0.0192(13) 0.0231(14) 0.0077(11) 0.0102(12) 0.0040(11)
C11 0.0275(15) 0.0190(13) 0.0251(14) 0.0086(11) 0.0106(12) 0.0035(11)
C12 0.0378(18) 0.0341(17) 0.0206(15) 0.0054(12) 0.0093(13) -0.0015(14)
C13 0.0327(17) 0.0328(17) 0.0243(15) 0.0046(13) 0.0036(13) 0.0009(14)
C14 0.0199(14) 0.0228(14) 0.0296(15) 0.0085(12) 0.0043(12) -0.0002(11)
C15 0.0255(15) 0.0213(14) 0.0271(15) 0.0089(11) 0.0102(12) 0.0043(11)
C16 0.0233(14) 0.0224(14) 0.0236(13) 0.0114(11) 0.0131(11) 0.0090(11)
C17 0.0286(15) 0.0312(16) 0.0259(15) 0.0129(12) 0.0113(12) 0.0127(13)
C18 0.0367(18) 0.046(2) 0.0279(16) 0.0194(14) 0.0128(14) 0.0216(16)
C19 0.051(2) 0.047(2) 0.0434(19) 0.0318(16) 0.0334(18) 0.0351(18)
C20 0.0452(19) 0.0276(16) 0.0470(19) 0.0240(14) 0.0312(17) 0.0199(15)
C21 0.0298(16) 0.0248(15) 0.0340(16) 0.0153(12) 0.0169(13) 0.0097(12)
C22 0.0177(13) 0.0234(14) 0.0222(13) 0.0064(11) 0.0071(11) 0.0060(11)
C23 0.0253(15) 0.0282(15) 0.0288(15) 0.0107(12) 0.0107(12) 0.0071(12)
C24 0.0314(17) 0.045(2) 0.0334(17) 0.0168(15) 0.0176(14) 0.0123(15)
C25 0.0388(19) 0.054(2) 0.0342(18) 0.0109(16) 0.0200(16) 0.0232(17)
C26 0.0358(18) 0.0358(18) 0.044(2) 0.0066(15) 0.0156(16) 0.0180(15)
C27 0.0269(15) 0.0287(16) 0.0323(16) 0.0105(13) 0.0101(13) 0.0105(13)
C28 0.0202(13) 0.0154(12) 0.0230(13) 0.0093(10) 0.0071(11) 0.0024(10)
C29 0.0222(14) 0.0407(18) 0.0222(14) 0.0138(13) 0.0076(12) 0.0058(13)
C30 0.0196(15) 0.068(3) 0.0304(17) 0.0213(17) 0.0057(13) -0.0014(16)
C31 0.0397(19) 0.0360(18) 0.0222(15) 0.0085(13) 0.0009(14) -0.0131(15)
C32 0.059(2) 0.0256(16) 0.0305(17) 0.0059(13) 0.0133(16) 0.0132(16)
C33 0.0383(18) 0.0329(17) 0.0318(17) 0.0070(13) 0.0118(14) 0.0172(14)

loop_
_atom_type_symbol
_atom_type_description
_atom_type_scat_dispersion_real
_atom_type_scat_dispersion_imag
_atom_type_scat_source
C C 0.0033 0.0016 'International Tables Vol C Tables 4.2.6.8 and 6.1.1.4'
H H 0.0000 0.0000 'International Tables Vol C Tables 4.2.6.8 and 6.1.1.4'
P P 0.1023 0.0942 'International Tables Vol C Tables 4.2.6.8 and 6.1.1.4'
Pd Pd -0.9988 1.0072 'International Tables Vol C Tables 4.2.6.8 and 6.1.1.4'
B B 0.0013 0.0007 'International Tables Vol C Tables 4.2.6.8 and 6.1.1.4'
S S 0.1246 0.1234 'International Tables Vol C Tables 4.2.6.8 and 6.1.1.4'
N N 0.0061 0.0033 'International Tables Vol C Tables 4.2.6.8 and 6.1.1.4'

loop_
_geom_angle_atom_site_label_1
_geom_angle_atom_site_label_2
_geom_angle_atom_site_label_3
_geom_angle
B1 Pd1 P1 175.81(9)
B1 Pd1 S1 79.69(9)
P1 Pd1 S1 103.20(3)
B1 Pd1 S2 78.52(9)
P1 Pd1 S2 102.41(2)
S1 Pd1 S2 119.34(3)
B1 Pd1 S3 79.88(9)
P1 Pd1 S3 96.03(2)
S1 Pd1 S3 117.89(3)
S2 Pd1 S3 112.77(3)
C28 P1 C16 103.77(13)
C28 P1 C22 102.01(13)
C16 P1 C22 102.02(12)
C28 P1 Pd1 118.03(9)
C16 P1 Pd1 114.27(9)
C22 P1 Pd1 114.70(9)
C1 S1 Pd1 98.88(10)
C6 S2 Pd1 99.45(10)
C11 S3 Pd1 97.82(10)
N1 B1 N2 108.7(2)
N1 B1 N3 109.1(2)
N2 B1 N3 106.1(2)
N1 B1 Pd1 111.02(19)
N2 B1 Pd1 111.59(18)
N3 B1 Pd1 110.20(17)
C1 N1 C5 120.8(2)
C1 N1 B1 116.1(2)
C5 N1 B1 122.8(3)
C10 N2 C6 120.4(2)
C10 N2 B1 124.3(2)
C6 N2 B1 114.7(2)
C15 N3 C11 120.1(3)
C15 N3 B1 123.3(2)
C11 N3 B1 116.6(2)
N1 C1 C2 118.6(3)
N1 C1 S1 118.3(2)
C2 C1 S1 123.1(3)
C3 C2 C1 119.4(3)
C2 C3 C4 120.9(3)
C5 C4 C3 118.5(3)
C4 C5 N1 121.4(3)
N2 C6 C7 118.1(2)
N2 C6 S2 118.1(2)
C7 C6 S2 123.8(2)
C8 C7 C6 120.8(3)
C7 C8 C9 119.7(3)
C10 C9 C8 118.7(3)
C9 C10 N2 121.8(3)
N3 C11 C12 118.3(3)
N3 C11 S3 118.9(2)
C12 C11 S3 122.7(2)
C13 C12 C11 121.3(3)
C12 C13 C14 118.4(3)
C15 C14 C13 119.7(3)
C14 C15 N3 122.0(3)
C17 C16 C21 119.4(3)
C17 C16 P1 116.3(2)
C21 C16 P1 124.4(2)
C18 C17 C16 120.7(3)
C17 C18 C19 119.8(3)
C20 C19 C18 119.8(3)
C19 C20 C21 121.0(3)
C20 C21 C16 119.3(3)
C27 C22 C23 118.5(3)
C27 C22 P1 119.0(2)
C23 C22 P1 122.5(2)
C24 C23 C22 120.5(3)
C25 C24 C23 120.3(3)
C24 C25 C26 119.7(3)
C25 C26 C27 120.5(3)
C26 C27 C22 120.5(3)
C29 C28 C33 118.6(3)
C29 C28 P1 123.4(2)
C33 C28 P1 117.9(2)
C28 C29 C30 120.3(3)
C31 C30 C29 120.5(3)
C32 C31 C30 120.1(3)
C31 C32 C33 119.9(3)
C32 C33 C28 120.6(3)

loop_
_geom_bond_atom_site_label_1
_geom_bond_atom_site_label_2
_geom_bond_distance
Pd1 B1 2.065(3)
Pd1 P1 2.4119(7)
Pd1 S1 2.4196(7)
Pd1 S2 2.4389(7)
Pd1 S3 2.4516(8)
P1 C28 1.824(3)
P1 C16 1.833(3)
P1 C22 1.839(3)
S1 C1 1.710(3)
S2 C6 1.705(3)
S3 C11 1.701(3)
B1 N1 1.566(4)
B1 N2 1.567(4)
B1 N3 1.600(4)
N1 C1 1.365(4)
N1 C5 1.370(4)
N2 C10 1.369(3)
N2 C6 1.371(3)
N3 C15 1.364(4)
N3 C11 1.368(4)
C1 C2 1.416(4)
C2 C3 1.378(5)
C3 C4 1.387(5)
C4 C5 1.370(4)
C6 C7 1.411(4)
C7 C8 1.368(4)
C8 C9 1.399(5)
C9 C10 1.366(4)
C11 C12 1.403(4)
C12 C13 1.370(5)
C13 C14 1.399(4)
C14 C15 1.351(4)
C16 C17 1.392(4)
C16 C21 1.402(4)
C17 C18 1.392(4)
C18 C19 1.396(5)
C19 C20 1.375(5)
C20 C21 1.400(4)
C22 C27 1.390(4)
C22 C23 1.395(4)
C23 C24 1.392(4)
C24 C25 1.377(5)
C25 C26 1.378(5)
C26 C27 1.390(4)
C28 C29 1.382(4)
C28 C33 1.398(4)
C29 C30 1.391(5)
C30 C31 1.374(5)
C31 C32 1.371(6)
C32 C33 1.391(5)

loop_
_geom_torsion_atom_site_label_1
_geom_torsion_atom_site_label_2
_geom_torsion_atom_site_label_3
_geom_torsion_atom_site_label_4
_geom_torsion
B1 Pd1 P1 C28 158.0(12)
S1 Pd1 P1 C28 24.92(11)
S2 Pd1 P1 C28 -99.62(11)
S3 Pd1 P1 C28 145.44(11)
B1 Pd1 P1 C16 -79.6(12)
S1 Pd1 P1 C16 147.33(10)
S2 Pd1 P1 C16 22.79(11)
S3 Pd1 P1 C16 -92.15(10)
B1 Pd1 P1 C22 37.7(12)
S1 Pd1 P1 C22 -95.37(10)
S2 Pd1 P1 C22 140.09(10)
S3 Pd1 P1 C22 25.15(10)
B1 Pd1 S1 C1 -26.53(13)
P1 Pd1 S1 C1 150.36(10)
S2 Pd1 S1 C1 -97.00(10)
S3 Pd1 S1 C1 46.11(10)
B1 Pd1 S2 C6 -25.97(13)
P1 Pd1 S2 C6 158.21(10)
S1 Pd1 S2 C6 45.14(11)
S3 Pd1 S2 C6 -99.73(10)
B1 Pd1 S3 C11 -29.52(13)
P1 Pd1 S3 C11 149.55(10)
S1 Pd1 S3 C11 -102.05(11)
S2 Pd1 S3 C11 43.37(11)
P1 Pd1 B1 N1 -97.5(12)
S1 Pd1 B1 N1 36.21(17)
S2 Pd1 B1 N1 159.2(2)
S3 Pd1 B1 N1 -84.81(18)
P1 Pd1 B1 N2 141.1(11)
S1 Pd1 B1 N2 -85.16(18)
S2 Pd1 B1 N2 37.88(17)
S3 Pd1 B1 N2 153.81(19)
P1 Pd1 B1 N3 23.5(13)
S1 Pd1 B1 N3 157.24(19)
S2 Pd1 B1 N3 -79.72(17)
S3 Pd1 B1 N3 36.22(16)
N2 B1 N1 C1 82.9(3)
N3 B1 N1 C1 -161.8(2)
Pd1 B1 N1 C1 -40.2(3)
N2 B1 N1 C5 -91.2(3)
N3 B1 N1 C5 24.1(3)
Pd1 B1 N1 C5 145.8(2)
N1 B1 N2 C10 21.7(4)
N3 B1 N2 C10 -95.5(3)
Pd1 B1 N2 C10 144.4(2)
N1 B1 N2 C6 -167.0(2)
N3 B1 N2 C6 75.8(3)
Pd1 B1 N2 C6 -44.3(3)
N1 B1 N3 C15 -93.9(3)
N2 B1 N3 C15 23.0(3)
Pd1 B1 N3 C15 144.0(2)
N1 B1 N3 C11 85.0(3)
N2 B1 N3 C11 -158.1(2)
Pd1 B1 N3 C11 -37.2(3)
C5 N1 C1 C2 6.9(4)
B1 N1 C1 C2 -167.3(2)
C5 N1 C1 S1 -172.3(2)
B1 N1 C1 S1 13.6(3)
Pd1 S1 C1 N1 13.8(2)
Pd1 S1 C1 C2 -165.3(2)
N1 C1 C2 C3 -5.4(4)
S1 C1 C2 C3 173.7(2)
C1 C2 C3 C4 0.1(4)
C2 C3 C4 C5 3.7(5)
C3 C4 C5 N1 -2.3(4)
C1 N1 C5 C4 -3.1(4)
B1 N1 C5 C4 170.7(3)
C10 N2 C6 C7 7.5(4)
B1 N2 C6 C7 -164.1(3)
C10 N2 C6 S2 -170.6(2)
B1 N2 C6 S2 17.8(3)
Pd1 S2 C6 N2 10.9(2)
Pd1 S2 C6 C7 -167.0(2)
N2 C6 C7 C8 -6.2(4)
S2 C6 C7 C8 171.8(3)
C6 C7 C8 C9 0.4(5)
C7 C8 C9 C10 4.2(5)
C8 C9 C10 N2 -2.9(5)
C6 N2 C10 C9 -3.1(4)
B1 N2 C10 C9 167.7(3)
C15 N3 C11 C12 4.6(4)
B1 N3 C11 C12 -174.3(3)
C15 N3 C11 S3 -173.5(2)
B1 N3 C11 S3 7.6(3)
Pd1 S3 C11 N3 19.1(2)
Pd1 S3 C11 C12 -158.9(3)
N3 C11 C12 C13 -5.8(5)
S3 C11 C12 C13 172.3(3)
C11 C12 C13 C14 3.4(5)
C12 C13 C14 C15 0.1(5)
C13 C14 C15 N3 -1.2(5)
C11 N3 C15 C14 -1.2(4)
B1 N3 C15 C14 177.6(3)
C28 P1 C16 C17 168.3(2)
C22 P1 C16 C17 -85.9(2)
Pd1 P1 C16 C17 38.5(2)
C28 P1 C16 C21 -12.7(3)
C22 P1 C16 C21 93.0(3)
Pd1 P1 C16 C21 -142.6(2)
C21 C16 C17 C18 -2.5(4)
P1 C16 C17 C18 176.5(2)
C16 C17 C18 C19 2.0(5)
C17 C18 C19 C20 -0.2(5)
C18 C19 C20 C21 -1.2(5)
C19 C20 C21 C16 0.7(4)
C17 C16 C21 C20 1.2(4)
P1 C16 C21 C20 -177.8(2)
C28 P1 C22 C27 -98.3(2)
C16 P1 C22 C27 154.6(2)
Pd1 P1 C22 C27 30.5(3)
C28 P1 C22 C23 81.6(3)
C16 P1 C22 C23 -25.5(3)
Pd1 P1 C22 C23 -149.6(2)
C27 C22 C23 C24 -1.2(5)
P1 C22 C23 C24 179.0(3)
C22 C23 C24 C25 0.6(5)
C23 C24 C25 C26 0.8(5)
C24 C25 C26 C27 -1.6(6)
C25 C26 C27 C22 1.0(5)
C23 C22 C27 C26 0.4(5)
P1 C22 C27 C26 -179.7(3)
C16 P1 C28 C29 118.2(2)
C22 P1 C28 C29 12.5(3)
Pd1 P1 C28 C29 -114.2(2)
C16 P1 C28 C33 -66.3(2)
C22 P1 C28 C33 -172.0(2)
Pd1 P1 C28 C33 61.3(2)
C33 C28 C29 C30 -1.6(4)
P1 C28 C29 C30 173.9(3)
C28 C29 C30 C31 1.3(5)
C29 C30 C31 C32 0.2(5)
C30 C31 C32 C33 -1.5(5)
C31 C32 C33 C28 1.3(5)
C29 C28 C33 C32 0.3(5)
P1 C28 C33 C32 -175.5(2)
